data_2215711
loop_
_publ_author_name
'Hao, Lu-Jiang'
'Yu, Tong-Li'

_publ_section_title
Poly[aqua(\m~4~-benzene-1,3-dicarboxylato-\k^4^<i>O</i>:<i>O</i>':<i>O</i>'':<i>O</i>''')bis(imidazole-\k<i>N</i>)palladium(II)]
_journal_coeditor_code ZL2039
_journal_issue 10
_journal_name_full 'Acta Crystallographica Section E'
_journal_page_first m2555
_journal_page_last m2555
_journal_paper_doi 10.1107/S1600536807044315
_journal_volume 63
_journal_year 2007
_chemical_formula_iupac '[Pd (C8 H4 O4) (C3 H4 N2)2 (H2 O)]'
_chemical_formula_moiety 'C14 H14 N4 O5 Pd'
_chemical_formula_sum 'C14 H14 N4 O5 Pd'
_chemical_formula_weight 424.69
_chemical_name_systematic
;
Poly[aqua(\m~4~-benzene-1,3-dicarboxylato-\k^4^O:O':O'':O''')
bis(imidazole-\kN)palladium(II)]
;
_space_group_IT_number 14
_symmetry_cell_setting monoclinic
_symmetry_space_group_name_Hall '-P 2yn'
_symmetry_space_group_name_H-M 'P 1 21/n 1'
_atom_sites_solution_hydrogens geom
_atom_sites_solution_primary direct
_atom_sites_solution_secondary difmap
_audit_creation_method SHELXL97
_cell_angle_alpha 90.00
_cell_angle_beta 96.62(3)
_cell_angle_gamma 90.00
_cell_formula_units_Z 4
_cell_length_a 8.5814(17)
_cell_length_b 19.426(4)
_cell_length_c 10.118(2)
_cell_measurement_reflns_used 3516
_cell_measurement_temperature 293(2)
_cell_measurement_theta_max 27.02
_cell_measurement_theta_min 1.67
_cell_volume 1675.4(6)
_computing_cell_refinement 'SAINT-Plus (Bruker, 2001)'
_computing_data_collection 'APEX2 (Bruker, 2004)'
_computing_data_reduction 'SAINT-Plus (Bruker, 2001)'
_computing_molecular_graphics 'SHELXTL (Bruker, 2001)'
_computing_publication_material 'SHELXTL (Bruker, 2001)'
_computing_structure_refinement 'SHELXL97 (Sheldrick, 1997)'
_computing_structure_solution 'SHELXS97 (Sheldrick, 1997)'
_diffrn_ambient_temperature 293(2)
_diffrn_measured_fraction_theta_full 0.994
_diffrn_measured_fraction_theta_max 0.994
_diffrn_measurement_device_type 'Bruker APEXII CCD area-detector'
_diffrn_measurement_method '\f and \w'
_diffrn_radiation_monochromator graphite
_diffrn_radiation_source 'fine-focus sealed tube'
_diffrn_radiation_type MoK\a
_diffrn_radiation_wavelength 0.71073
_diffrn_reflns_av_R_equivalents 0.0306
_diffrn_reflns_av_sigmaI/netI 0.0383
_diffrn_reflns_limit_h_max 9
_diffrn_reflns_limit_h_min -10
_diffrn_reflns_limit_k_max 11
_diffrn_reflns_limit_k_min -23
_diffrn_reflns_limit_l_max 12
_diffrn_reflns_limit_l_min -12
_diffrn_reflns_number 8842
_diffrn_reflns_theta_full 26.01
_diffrn_reflns_theta_max 26.01
_diffrn_reflns_theta_min 2.28
_diffrn_standards_decay_% 0
_diffrn_standards_interval_count 0
_diffrn_standards_interval_time 0
_diffrn_standards_number 0
_exptl_absorpt_coefficient_mu 1.139
_exptl_absorpt_correction_T_max 0.788
_exptl_absorpt_correction_T_min 0.640
_exptl_absorpt_correction_type multi-scan
_exptl_absorpt_process_details '(SADABS; Bruker, 2001)'
_exptl_crystal_colour colourless
_exptl_crystal_density_diffrn 1.684
_exptl_crystal_density_method 'not measured'
_exptl_crystal_description cube
_exptl_crystal_F_000 848
_exptl_crystal_size_max 0.43
_exptl_crystal_size_mid 0.28
_exptl_crystal_size_min 0.22
_refine_diff_density_max 0.398
_refine_diff_density_min -0.625
_refine_ls_extinction_method none
_refine_ls_goodness_of_fit_ref 1.001
_refine_ls_hydrogen_treatment mixed
_refine_ls_matrix_type full
_refine_ls_number_parameters 229
_refine_ls_number_reflns 3280
_refine_ls_number_restraints 4
_refine_ls_restrained_S_all 1.000
_refine_ls_R_factor_all 0.0451
_refine_ls_R_factor_gt 0.0308
_refine_ls_shift/su_max 0.003
_refine_ls_shift/su_mean 0.000
_refine_ls_structure_factor_coef Fsqd
_refine_ls_weighting_details 'calc w = 1/[\s^2^(Fo^2^)+(0.0336P)^2^] where P=(Fo^2^+2Fc^2^)/3'
_refine_ls_weighting_scheme calc
_refine_ls_wR_factor_gt 0.0648
_refine_ls_wR_factor_ref 0.0711
_reflns_number_gt 2523
_reflns_number_total 3280
_reflns_threshold_expression I>2\s(I)
_cod_data_source_file zl2039.cif
_cod_data_source_block I
_cod_original_cell_volume 1675.5(6)
_cod_original_sg_symbol_H-M 'P 21/n'
_cod_database_code 2215711
_cod_database_fobs_code 2215711

loop_
_symmetry_equiv_pos_as_xyz
'x, y, z'
'-x+1/2, y+1/2, -z+1/2'
'-x, -y, -z'
'x-1/2, -y-1/2, z-1/2'

loop_
_atom_site_type_symbol
_atom_site_label
_atom_site_fract_x
_atom_site_fract_y
_atom_site_fract_z
_atom_site_U_iso_or_equiv
_atom_site_adp_type
_atom_site_calc_flag
_atom_site_refinement_flags
_atom_site_occupancy
Pd Pd1 0.37425(3) 0.126490(13) 1.00522(2) 0.03491(10) Uani d . 1
C C1 0.4890(4) 0.2744(2) 0.8764(4) 0.0612(10) Uani d . 1
H H1 0.4473 0.2630 0.7902 0.073 Uiso calc R 1
C C2 0.5780(5) 0.3305(2) 0.9103(5) 0.0653(11) Uani d . 1
H H2 0.6097 0.3638 0.8530 0.078 Uiso calc R 1
C C3 0.5445(4) 0.2718(2) 1.0866(4) 0.0641(11) Uani d . 1
H H3 0.5504 0.2588 1.1755 0.077 Uiso calc R 1
C C4 0.0640(5) 0.2230(2) 0.9641(5) 0.0741(13) Uani d . 1
H H4 0.1256 0.2624 0.9630 0.089 Uiso calc R 1
C C5 -0.0908(5) 0.2224(3) 0.9456(6) 0.1025(19) Uani d . 1
H H5 -0.1565 0.2601 0.9272 0.123 Uiso calc R 1
C C6 -0.0034(5) 0.1199(2) 0.9826(6) 0.0913(17) Uani d . 1
H H6 -0.0009 0.0726 0.9959 0.110 Uiso calc R 1
C C7 0.4815(4) 0.09640(18) 0.7491(3) 0.0413(8) Uani d . 1
C C8 0.5730(3) 0.08147(17) 0.6351(3) 0.0368(7) Uani d . 1
C C9 0.7237(4) 0.0550(2) 0.6573(3) 0.0533(10) Uani d . 1
H H9 0.7684 0.0460 0.7438 0.064 Uiso calc R 1
C C10 0.8084(4) 0.0420(2) 0.5512(4) 0.0663(12) Uani d . 1
H H10 0.9091 0.0238 0.5665 0.080 Uiso calc R 1
C C11 0.5089(4) 0.09436(17) 0.5050(3) 0.0388(7) Uani d . 1
H H11 0.4072 0.1114 0.4889 0.047 Uiso calc R 1
C C12 0.7429(4) 0.0560(2) 0.4226(3) 0.0555(10) Uani d . 1
H H12 0.8002 0.0476 0.3516 0.067 Uiso calc R 1
C C13 0.5931(4) 0.08233(17) 0.3994(3) 0.0397(8) Uani d . 1
C C14 0.5215(5) 0.09758(19) 0.2596(3) 0.0505(9) Uani d . 1
N N1 0.4694(3) 0.23673(16) 0.9882(3) 0.0532(8) Uani d . 1
N N2 0.6116(4) 0.32854(18) 1.0435(4) 0.0638(9) Uani d D 1
H H21 0.682(4) 0.3538(18) 1.096(3) 0.077 Uiso d D 1
N N3 0.1206(3) 0.15876(16) 0.9847(3) 0.0482(7) Uani d . 1
N N4 -0.1346(4) 0.1571(3) 0.9587(6) 0.1079(16) Uani d D 1
H H20 -0.229(3) 0.140(3) 0.935(6) 0.129 Uiso d D 1
O O1 0.2779(3) 0.01164(13) 0.9913(2) 0.0496(6) Uani d D 1
O O2 0.5538(3) 0.09052(13) 0.8661(2) 0.0489(6) Uani d . 1
O O3 0.3421(3) 0.11470(14) 0.7305(2) 0.0593(7) Uani d . 1
O O4 0.3885(3) 0.12419(16) 0.2416(2) 0.0722(8) Uani d . 1
O O5 0.5971(4) 0.08483(16) 0.1641(2) 0.0753(9) Uani d . 1
H H22 0.296(6) -0.006(2) 0.920(3) 0.113 Uiso d D 1
H H23 0.327(5) -0.013(2) 1.048(4) 0.113 Uiso d D 1

loop_
_atom_site_aniso_label
_atom_site_aniso_U_11
_atom_site_aniso_U_22
_atom_site_aniso_U_33
_atom_site_aniso_U_12
_atom_site_aniso_U_13
_atom_site_aniso_U_23
Pd1 0.02806(14) 0.04265(16) 0.03440(14) 0.00380(12) 0.00523(9) 0.00091(12)
C1 0.055(2) 0.061(3) 0.065(3) -0.003(2) -0.0070(19) 0.006(2)
C2 0.054(2) 0.062(3) 0.079(3) -0.008(2) 0.004(2) 0.011(2)
C3 0.059(2) 0.074(3) 0.061(2) -0.016(2) 0.012(2) -0.013(2)
C4 0.046(2) 0.051(3) 0.126(4) 0.010(2) 0.011(2) -0.004(3)
C5 0.046(3) 0.066(3) 0.193(6) 0.021(2) 0.003(3) -0.021(4)
C6 0.034(2) 0.057(3) 0.181(5) 0.002(2) 0.008(3) -0.004(3)
C7 0.044(2) 0.047(2) 0.0327(17) 0.0011(17) 0.0051(14) 0.0022(15)
C8 0.0366(17) 0.0414(19) 0.0331(16) -0.0007(15) 0.0074(13) 0.0008(14)
C9 0.042(2) 0.080(3) 0.0361(18) 0.010(2) -0.0005(15) 0.0035(18)
C10 0.044(2) 0.109(4) 0.048(2) 0.018(2) 0.0117(17) 0.000(2)
C11 0.0363(17) 0.0436(19) 0.0364(17) 0.0022(16) 0.0031(14) 0.0011(15)
C12 0.051(2) 0.080(3) 0.0386(19) 0.004(2) 0.0174(16) -0.0040(19)
C13 0.0437(19) 0.0415(19) 0.0339(17) -0.0019(16) 0.0050(14) -0.0011(15)
C14 0.069(3) 0.048(2) 0.0343(19) -0.003(2) 0.0053(18) -0.0017(16)
N1 0.0498(18) 0.0557(19) 0.0534(18) -0.0094(16) 0.0024(14) -0.0037(16)
N2 0.0489(19) 0.061(2) 0.082(3) -0.0150(17) 0.0069(17) -0.0165(19)
N3 0.0309(15) 0.0496(18) 0.064(2) 0.0047(14) 0.0043(13) -0.0022(15)
N4 0.036(2) 0.076(3) 0.210(5) 0.001(2) 0.011(3) -0.020(3)
O1 0.0518(15) 0.0479(15) 0.0500(15) 0.0053(12) 0.0090(12) 0.0011(12)
O2 0.0502(14) 0.0645(16) 0.0324(12) 0.0089(13) 0.0065(10) 0.0026(11)
O3 0.0444(14) 0.089(2) 0.0459(14) 0.0201(14) 0.0101(11) 0.0048(13)
O4 0.0713(19) 0.103(2) 0.0404(14) 0.0198(18) -0.0011(13) 0.0079(14)
O5 0.109(2) 0.086(2) 0.0328(13) 0.0261(19) 0.0157(14) -0.0034(14)

loop_
_atom_type_symbol
_atom_type_description
_atom_type_scat_dispersion_real
_atom_type_scat_dispersion_imag
_atom_type_scat_source
C C 0.0033 0.0016 'International Tables Vol C Tables 4.2.6.8 and 6.1.1.4'
H H 0.0000 0.0000 'International Tables Vol C Tables 4.2.6.8 and 6.1.1.4'
N N 0.0061 0.0033 'International Tables Vol C Tables 4.2.6.8 and 6.1.1.4'
O O 0.0106 0.0060 'International Tables Vol C Tables 4.2.6.8 and 6.1.1.4'
Pd Pd -0.9988 1.0072 'International Tables Vol C Tables 4.2.6.8 and 6.1.1.4'

loop_
_geom_angle_atom_site_label_1
_geom_angle_atom_site_label_2
_geom_angle_atom_site_label_3
_geom_angle_site_symmetry_1
_geom_angle_site_symmetry_3
_geom_angle
N3 Pd1 N1 . . 94.67(11)
N3 Pd1 O2 . . 137.15(9)
N1 Pd1 O2 . . 88.21(10)
N3 Pd1 O1 . . 85.99(10)
N1 Pd1 O1 . . 172.26(9)
O2 Pd1 O1 . . 86.09(9)
N3 Pd1 O4 . 1_556 92.00(10)
N1 Pd1 O4 . 1_556 96.59(11)
O2 Pd1 O4 . 1_556 130.19(9)
O1 Pd1 O4 . 1_556 91.10(9)
N3 Pd1 O5 . 1_556 144.39(9)
N1 Pd1 O5 . 1_556 95.63(11)
O2 Pd1 O5 . 1_556 77.22(8)
O1 Pd1 O5 . 1_556 88.23(10)
O4 Pd1 O5 1_556 1_556 52.98(9)
C2 C1 N1 . . 109.8(4)
C2 C1 H1 . . 125.1
N1 C1 H1 . . 125.1
N2 C2 C1 . . 106.3(4)
N2 C2 H2 . . 126.8
C1 C2 H2 . . 126.8
N1 C3 N2 . . 111.8(4)
N1 C3 H3 . . 124.1
N2 C3 H3 . . 124.1
C5 C4 N3 . . 110.6(4)
C5 C4 H4 . . 124.7
N3 C4 H4 . . 124.7
C4 C5 N4 . . 106.5(4)
C4 C5 H5 . . 126.7
N4 C5 H5 . . 126.7
N3 C6 N4 . . 111.1(4)
N3 C6 H6 . . 124.4
N4 C6 H6 . . 124.4
O3 C7 O2 . . 121.5(3)
O3 C7 C8 . . 121.4(3)
O2 C7 C8 . . 117.1(3)
C9 C8 C11 . . 118.7(3)
C9 C8 C7 . . 120.6(3)
C11 C8 C7 . . 120.6(3)
C8 C9 C10 . . 120.3(3)
C8 C9 H9 . . 119.9
C10 C9 H9 . . 119.9
C12 C10 C9 . . 120.0(3)
C12 C10 H10 . . 120.0
C9 C10 H10 . . 120.0
C13 C11 C8 . . 121.2(3)
C13 C11 H11 . . 119.4
C8 C11 H11 . . 119.4
C13 C12 C10 . . 120.2(3)
C13 C12 H12 . . 119.9
C10 C12 H12 . . 119.9
C11 C13 C12 . . 119.6(3)
C11 C13 C14 . . 120.1(3)
C12 C13 C14 . . 120.3(3)
O4 C14 O5 . . 121.1(3)
O4 C14 C13 . . 119.1(3)
O5 C14 C13 . . 119.7(4)
C3 N1 C1 . . 104.6(3)
C3 N1 Pd1 . . 124.9(3)
C1 N1 Pd1 . . 129.3(3)
C3 N2 C2 . . 107.4(3)
C3 N2 H21 . . 123(3)
C2 N2 H21 . . 129(3)
C6 N3 C4 . . 104.8(3)
C6 N3 Pd1 . . 128.3(3)
C4 N3 Pd1 . . 126.8(3)
C5 N4 C6 . . 106.9(4)
C5 N4 H20 . . 126(4)
C6 N4 H20 . . 125(4)
Pd1 O1 H22 . . 110(4)
Pd1 O1 H23 . . 111(4)
H22 O1 H23 . . 103(5)
C7 O2 Pd1 . . 104.5(2)
C14 O4 Pd1 . 1_554 95.4(2)
C14 O5 Pd1 . 1_554 90.4(2)

loop_
_geom_bond_atom_site_label_1
_geom_bond_atom_site_label_2
_geom_bond_site_symmetry_2
_geom_bond_distance
Pd1 N3 . 2.252(3)
Pd1 N1 . 2.305(3)
Pd1 O2 . 2.311(2)
Pd1 O1 . 2.378(3)
Pd1 O4 1_556 2.382(2)
Pd1 O5 1_556 2.487(3)
C1 C2 . 1.353(5)
C1 N1 . 1.374(5)
C1 H1 . 0.9300
C2 N2 . 1.346(5)
C2 H2 . 0.9300
C3 N1 . 1.312(4)
C3 N2 . 1.340(5)
C3 H3 . 0.9300
C4 C5 . 1.321(6)
C4 N3 . 1.347(5)
C4 H4 . 0.9300
C5 N4 . 1.335(7)
C5 H5 . 0.9300
C6 N3 . 1.302(5)
C6 N4 . 1.336(5)
C6 H6 . 0.9300
C7 O3 . 1.242(4)
C7 O2 . 1.276(4)
C7 C8 . 1.497(4)
C8 C9 . 1.386(4)
C8 C11 . 1.390(4)
C9 C10 . 1.387(4)
C9 H9 . 0.9300
C10 C12 . 1.383(5)
C10 H10 . 0.9300
C11 C13 . 1.377(4)
C11 H11 . 0.9300
C12 C13 . 1.379(4)
C12 H12 . 0.9300
C13 C14 . 1.505(4)
C14 O4 . 1.247(4)
C14 O5 . 1.249(4)
N2 H21 . 0.901(19)
N4 H20 . 0.88(2)
O1 H22 . 0.83(3)
O1 H23 . 0.83(4)
O4 Pd1 1_554 2.382(2)
O5 Pd1 1_554 2.487(3)

loop_
_geom_hbond_atom_site_label_D
_geom_hbond_atom_site_label_H
_geom_hbond_atom_site_label_A
_geom_hbond_site_symmetry_A
_geom_hbond_distance_DH
_geom_hbond_distance_HA
_geom_hbond_distance_DA
_geom_hbond_angle_DHA
O1 H22 O5 3_656 0.83(3) 2.02(3) 2.743(4) 145(5)
O1 H23 O2 3_657 0.83(4) 1.97(4) 2.762(3) 162(5)
N2 H21 O3 4_666 0.901(19) 1.92(2) 2.801(4) 165(4)
N4 H20 O2 1_455 0.88(2) 2.14(2) 3.020(5) 173(5)
